data_2242478
loop_
_publ_author_name
'Canossa, Stefano'
'Predieri, Giovanni'
'Graiff, Claudia'

_publ_section_title
;
 Hydrogen bonds and \p--\p interactions in two new crystalline phases of
 methylene blue
;
_journal_coeditor_code SU5412
_journal_issue 5
_journal_name_full 'Acta Crystallographica Section E'
_journal_page_first 587
_journal_page_last 593
_journal_paper_doi 10.1107/S2056989017017881
_journal_volume 74
_journal_year 2018
_chemical_formula_iupac 'C16 H18 N3 S +, Cl -, 2H2 O'
_chemical_formula_moiety 'C16 H18 N3 S +, Cl -, 2(H2 O)'
_chemical_formula_sum 'C16 H22 Cl N3 O2 S'
_chemical_formula_weight 355.87
_chemical_name_systematic
;
3,7-Bis(dimethylamino)-phenothiazin-5-ium chloride dihydrate
;
_space_group_crystal_system monoclinic
_space_group_IT_number 14
_space_group_name_Hall '-P 2ybc'
_space_group_name_H-M_alt 'P 1 21/c 1'
_symmetry_space_group_name_Hall '-P 2ybc'
_symmetry_space_group_name_H-M 'P 1 21/c 1'
_atom_sites_solution_hydrogens mixed
_atom_sites_solution_primary dual
_atom_sites_solution_secondary difmap
_audit_creation_method
;
Olex2 1.2
(compiled 2017.08.10 svn.r3458 for OlexSys, GUI svn.r5381)
;
_cell_angle_alpha 90
_cell_angle_beta 90.600(8)
_cell_angle_gamma 90
_cell_formula_units_Z 4
_cell_length_a 15.130(2)
_cell_length_b 15.7219(19)
_cell_length_c 7.1203(12)
_cell_measurement_reflns_used 4183
_cell_measurement_temperature 200(2)
_cell_measurement_theta_max 30.45
_cell_measurement_theta_min 2.92
_cell_volume 1693.6(4)
_computing_cell_refinement
;
SAINT (Bruker, 2015)
;
_computing_data_collection
;
APEX3 (Bruker, 2015)
;
_computing_data_reduction
;
SAINT (Bruker, 2015)
;
_computing_molecular_graphics
;
<i>OLEX2</i> (Dolomanov <i>et al.</i>,  2009)
;
_computing_publication_material
;
<i>OLEX2</i> (Dolomanov <i>et al.</i>,  2009) and publCIF (Westrip,
2010)
;
_computing_structure_refinement
;
SHELXL2014 (Sheldrick, 2015b)
;
_computing_structure_solution
;
SHELXT (Sheldrick, 2015a)
;
_diffrn_ambient_temperature 200.02
_diffrn_measured_fraction_theta_full 0.998
_diffrn_measured_fraction_theta_max 0.986
_diffrn_measurement_device_type 'Bruker D8 Venture'
_diffrn_measurement_method '\f and \w scans'
_diffrn_radiation_type MoK\a
_diffrn_radiation_wavelength 0.71073
_diffrn_reflns_av_R_equivalents 0.0701
_diffrn_reflns_limit_h_max 16
_diffrn_reflns_limit_h_min -18
_diffrn_reflns_limit_k_max 19
_diffrn_reflns_limit_k_min -19
_diffrn_reflns_limit_l_max 8
_diffrn_reflns_limit_l_min -6
_diffrn_reflns_number 12731
_diffrn_reflns_theta_full 25.242
_diffrn_reflns_theta_max 26.372
_diffrn_reflns_theta_min 2.591
_exptl_absorpt_coefficient_mu 0.362
_exptl_absorpt_correction_T_max 0.7461
_exptl_absorpt_correction_T_min 0.4909
_exptl_absorpt_correction_type multi-scan
_exptl_absorpt_process_details
;
(SADABS; Krause <i>et al.</i>,  2015)
;
_exptl_crystal_colour 'metallic dark green'
_exptl_crystal_density_diffrn 1.396
_exptl_crystal_description needle
_exptl_crystal_F_000 752
_exptl_crystal_size_max 0.4
_exptl_crystal_size_mid 0.2
_exptl_crystal_size_min 0.15
_refine_diff_density_max 0.685
_refine_diff_density_min -0.617
_refine_ls_extinction_coef 0.068(12)
_refine_ls_extinction_expression Fc^*^=kFc[1+0.001xFc^2^\l^3^/sin(2\q)]^-1/4^
_refine_ls_extinction_method
;
SHELXL2014 (Sheldrick, 2015b)
;
_refine_ls_goodness_of_fit_ref 1.082
_refine_ls_hydrogen_treatment constr
_refine_ls_matrix_type full
_refine_ls_number_parameters 220
_refine_ls_number_reflns 3359
_refine_ls_number_restraints 0
_refine_ls_restrained_S_all 1.082
_refine_ls_R_factor_all 0.1070
_refine_ls_R_factor_gt 0.0875
_refine_ls_shift/su_max 0.000
_refine_ls_shift/su_mean 0.000
_refine_ls_structure_factor_coef Fsqd
_refine_ls_weighting_details 'w=1/[\s^2^(Fo^2^)+(0.2000P)^2^] where P=(Fo^2^+2Fc^2^)/3'
_refine_ls_weighting_scheme calc
_refine_ls_wR_factor_gt 0.2378
_refine_ls_wR_factor_ref 0.2713
_reflns_number_gt 2650
_reflns_number_total 3359
_reflns_threshold_expression 'I > 2\s(I)'
_cod_data_source_file su5412sup1.cif
_cod_data_source_block I
_cod_database_code 2242478
_shelx_space_group_comment
;
The symmetry employed for this shelxl refinement is uniquely defined
by the following loop, which should always be used as a source of
symmetry information in preference to the above space-group names.
They are only intended as comments.
;
_shelx_estimated_absorpt_t_min 0.869
_shelx_estimated_absorpt_t_max 0.948

loop_
_space_group_symop_operation_xyz
'x, y, z'
'-x, y+1/2, -z+1/2'
'-x, -y, -z'
'x, -y-1/2, z-1/2'

loop_
_atom_site_type_symbol
_atom_site_label
_atom_site_fract_x
_atom_site_fract_y
_atom_site_fract_z
_atom_site_U_iso_or_equiv
_atom_site_adp_type
_atom_site_calc_flag
_atom_site_occupancy
S S1 0.25577(6) 0.89471(7) 0.49946(15) 0.0277(4) Uani d 1
Cl Cl1 0.16600(9) 0.41765(7) 0.8231(2) 0.0420(5) Uani d 1
O O1 0.2548(2) 0.5092(2) 0.4792(5) 0.0415(10) Uani d 1
H H1D 0.2311 0.4912 0.5825 0.062 Uiso d 1
H H1E 0.2537 0.5644 0.4890 0.062 Uiso d 1
N N1 0.25085(17) 0.6957(2) 0.4980(4) 0.0250(9) Uani d 1
N N2 -0.0525(2) 0.8556(2) 0.2382(6) 0.0307(9) Uani d 1
N N3 0.5627(2) 0.8421(3) 0.7571(7) 0.0357(10) Uani d 1
C C9 0.3375(3) 0.8241(3) 0.5706(6) 0.0229(9) Uani d 1
C C7 0.1704(3) 0.8285(2) 0.4280(6) 0.0220(9) Uani d 1
O O2 0.3352(3) 0.4241(3) 0.1739(8) 0.0599(12) Uani d 1
H H2D 0.3141 0.4524 0.2684 0.090 Uiso d 1
H H2E 0.2925 0.4118 0.0957 0.090 Uiso d 1
C C10 0.3252(3) 0.7342(2) 0.5600(6) 0.0229(9) Uani d 1
C C1 -0.0600(3) 0.9479(3) 0.2297(9) 0.0384(13) Uani d 1
H H1A -0.0629 0.9709 0.3574 0.058 Uiso calc 1
H H1B -0.1138 0.9635 0.1599 0.058 Uiso calc 1
H H1C -0.0084 0.9715 0.1660 0.058 Uiso calc 1
C C4 0.0280(3) 0.7263(3) 0.3139(7) 0.0262(10) Uani d 1
H H4 -0.0203 0.6916 0.2760 0.031 Uiso calc 1
C C3 0.0207(3) 0.8180(3) 0.3033(7) 0.0244(9) Uani d 1
C C12 0.4750(3) 0.7173(3) 0.6848(7) 0.0277(10) Uani d 1
H H12 0.5215 0.6806 0.7242 0.033 Uiso calc 1
C C6 0.1793(3) 0.7374(2) 0.4382(6) 0.0220(9) Uani d 1
C C5 0.1037(3) 0.6901(3) 0.3777(7) 0.0263(10) Uani d 1
H H5 0.1066 0.6298 0.3825 0.032 Uiso calc 1
C C8 0.0943(3) 0.8667(2) 0.3643(7) 0.0254(9) Uani d 1
H H8 0.0910 0.9270 0.3610 0.030 Uiso calc 1
C C13 0.4866(3) 0.8077(3) 0.6945(7) 0.0291(10) Uani d 1
C C11 0.3974(3) 0.6836(3) 0.6189(7) 0.0274(10) Uani d 1
H H11 0.3917 0.6235 0.6126 0.033 Uiso calc 1
C C14 0.4150(3) 0.8592(3) 0.6362(7) 0.0288(10) Uani d 1
H H14 0.4205 0.9193 0.6425 0.035 Uiso calc 1
C C15 0.5720(4) 0.9346(3) 0.7645(10) 0.0494(16) Uani d 1
H H15A 0.5670 0.9580 0.6373 0.074 Uiso calc 1
H H15B 0.6299 0.9492 0.8184 0.074 Uiso calc 1
H H15C 0.5253 0.9586 0.8429 0.074 Uiso calc 1
C C16 0.6382(3) 0.7941(3) 0.8289(9) 0.0425(13) Uani d 1
H H16A 0.6225 0.7338 0.8378 0.064 Uiso calc 1
H H16B 0.6548 0.8155 0.9537 0.064 Uiso calc 1
H H16C 0.6881 0.8008 0.7436 0.064 Uiso calc 1
C C2 -0.1328(3) 0.8098(3) 0.1796(9) 0.0397(13) Uani d 1
H H2A -0.1784 0.8170 0.2750 0.060 Uiso calc 1
H H2B -0.1193 0.7492 0.1653 0.060 Uiso calc 1
H H2C -0.1542 0.8326 0.0595 0.060 Uiso calc 1

loop_
_atom_site_aniso_label
_atom_site_aniso_U_11
_atom_site_aniso_U_22
_atom_site_aniso_U_33
_atom_site_aniso_U_12
_atom_site_aniso_U_13
_atom_site_aniso_U_23
S1 0.0228(6) 0.0139(6) 0.0464(8) -0.0017(3) -0.0042(6) -0.0009(4)
Cl1 0.0391(7) 0.0225(6) 0.0646(10) -0.0042(5) 0.0082(7) -0.0071(5)
O1 0.044(2) 0.0234(18) 0.057(2) 0.0012(12) -0.005(2) 0.0011(13)
N1 0.0219(18) 0.0151(18) 0.038(2) -0.0011(10) 0.005(2) -0.0001(12)
N2 0.0236(18) 0.0213(18) 0.047(2) -0.0005(14) -0.0015(17) 0.0009(16)
N3 0.0221(18) 0.034(2) 0.051(3) -0.0055(15) -0.0016(18) 0.0002(18)
C9 0.0204(18) 0.0196(18) 0.029(2) -0.0017(15) 0.0044(17) 0.0013(16)
C7 0.0183(18) 0.0185(18) 0.029(2) -0.0010(14) 0.0030(17) -0.0015(16)
O2 0.058(2) 0.039(2) 0.082(3) 0.0142(19) 0.014(3) 0.006(2)
C10 0.0212(19) 0.0171(18) 0.030(2) -0.0007(15) 0.0068(18) 0.0005(16)
C1 0.026(2) 0.025(2) 0.064(4) 0.0051(17) -0.006(2) 0.006(2)
C4 0.0240(19) 0.0167(19) 0.038(3) -0.0024(15) 0.005(2) -0.0019(18)
C3 0.0210(19) 0.0211(19) 0.031(2) 0.0005(15) 0.0037(18) -0.0020(18)
C12 0.022(2) 0.025(2) 0.035(3) 0.0034(16) 0.004(2) 0.0041(19)
C6 0.0207(18) 0.0175(18) 0.028(2) -0.0010(15) 0.0041(17) 0.0015(16)
C5 0.025(2) 0.0163(17) 0.037(3) -0.0016(15) 0.004(2) -0.0019(17)
C8 0.028(2) 0.0164(18) 0.032(2) -0.0002(16) 0.0033(19) -0.0002(17)
C13 0.021(2) 0.028(2) 0.038(3) -0.0015(16) 0.002(2) 0.001(2)
C11 0.025(2) 0.0196(17) 0.038(3) 0.0005(16) 0.004(2) -0.0001(18)
C14 0.025(2) 0.024(2) 0.037(3) -0.0034(16) 0.002(2) 0.0004(19)
C15 0.033(2) 0.031(2) 0.085(5) -0.010(2) -0.007(3) -0.005(3)
C16 0.024(2) 0.044(3) 0.059(4) -0.0019(19) -0.001(2) 0.005(3)
C2 0.024(2) 0.033(2) 0.062(4) 0.0003(18) -0.006(2) -0.002(2)

loop_
_atom_type_symbol
_atom_type_description
_atom_type_scat_dispersion_real
_atom_type_scat_dispersion_imag
_atom_type_scat_source
C C 0.0033 0.0016 'International Tables Vol C Tables 4.2.6.8 and 6.1.1.4'
H H 0.0000 0.0000 'International Tables Vol C Tables 4.2.6.8 and 6.1.1.4'
Cl Cl 0.1484 0.1585 'International Tables Vol C Tables 4.2.6.8 and 6.1.1.4'
N N 0.0061 0.0033 'International Tables Vol C Tables 4.2.6.8 and 6.1.1.4'
O O 0.0106 0.0060 'International Tables Vol C Tables 4.2.6.8 and 6.1.1.4'
S S 0.1246 0.1234 'International Tables Vol C Tables 4.2.6.8 and 6.1.1.4'

loop_
_geom_angle_atom_site_label_1
_geom_angle_atom_site_label_2
_geom_angle_atom_site_label_3
_geom_angle
C7 S1 C9 103.2(2)
C6 N1 C10 123.9(4)
C1 N2 C2 114.4(4)
C3 N2 C1 121.3(4)
C3 N2 C2 124.2(4)
C13 N3 C15 119.6(4)
C13 N3 C16 125.0(4)
C16 N3 C15 115.3(4)
C10 C9 S1 121.8(3)
C14 C9 S1 116.5(3)
C14 C9 C10 121.8(4)
C6 C7 S1 120.9(3)
C8 C7 S1 117.1(3)
C8 C7 C6 122.0(4)
N1 C10 C9 124.7(4)
N1 C10 C11 119.1(4)
C11 C10 C9 116.2(4)
C5 C4 C3 120.1(4)
N2 C3 C4 121.5(4)
N2 C3 C8 121.0(4)
C8 C3 C4 117.5(4)
C11 C12 C13 120.3(4)
N1 C6 C7 125.5(4)
N1 C6 C5 119.1(4)
C5 C6 C7 115.4(4)
C4 C5 C6 123.7(4)
C7 C8 C3 121.3(3)
N3 C13 C12 121.3(4)
N3 C13 C14 121.3(4)
C14 C13 C12 117.5(4)
C12 C11 C10 122.9(4)
C9 C14 C13 121.3(4)

loop_
_geom_bond_atom_site_label_1
_geom_bond_atom_site_label_2
_geom_bond_distance
S1 C9 1.734(4)
S1 C7 1.731(4)
N1 C10 1.347(5)
N1 C6 1.331(5)
N2 C1 1.458(6)
N2 C3 1.334(6)
N2 C2 1.468(6)
N3 C13 1.344(6)
N3 C15 1.462(6)
N3 C16 1.458(6)
C9 C10 1.427(5)
C9 C14 1.373(6)
C7 C6 1.441(5)
C7 C8 1.371(6)
C10 C11 1.411(6)
C4 C3 1.447(5)
C4 C5 1.353(6)
C3 C8 1.417(6)
C12 C13 1.433(6)
C12 C11 1.367(6)
C6 C5 1.427(6)
C13 C14 1.411(6)

loop_
_geom_hbond_atom_site_label_D
_geom_hbond_atom_site_label_H
_geom_hbond_atom_site_label_A
_geom_hbond_site_symmetry_A
_geom_hbond_distance_DH
_geom_hbond_distance_HA
_geom_hbond_distance_DA
_geom_hbond_angle_DHA
O1 H1D ..Cl1 . 0.87 2.30 3.153(4) 168
O1 H1E ..N1 . 0.87 2.07 2.936(4) 177
O2 H2D ..O1 . 0.87 1.97 2.837(6) 174
O2 H2E ..Cl1 1_554 0.87 2.71 3.559(5) 165
C1 H1B ..O1 2_555 0.98 2.45 3.426(6) 173
C2 H2B ..Cl1 3_566 0.98 2.72 3.611(5) 152
C8 H8 ..Cl1 4_575 0.95 2.71 3.573(4) 152
C15 H15B ..O1 2_656 0.98 2.44 3.387(7) 162
C16 H16A ..O2 3_666 0.98 2.57 3.454(7) 151

_cod_database_fobs_code 2242478
